data_4349155
loop_
_publ_author_name
'Meshkov, Ivan N.'
'Bulach, V\'eronique'
'Gorbunova, Yulia G.'
'Kyritsakas, Nathalie'
'Grigoriev, Mikhail S.'
'Tsivadze, Aslan Yu'
'Hosseini, Mir Wais'

_publ_section_title
;
 Phosphorus(V) Porphyrin-Based Molecular Turnstiles.
;
_journal_issue 20
_journal_name_full 'Inorganic chemistry'
_journal_page_first 10774
_journal_page_last 10782
_journal_paper_doi 10.1021/acs.inorgchem.6b01989
_journal_volume 55
_journal_year 2016
_chemical_formula_sum 'C56 H38 Br0.5 Cl3.5 N5 O4 P'
_chemical_formula_weight 1039.91
_space_group_crystal_system triclinic
_space_group_IT_number 2
_space_group_name_Hall '-P 1'
_space_group_name_H-M_alt 'P -1'
_atom_sites_solution_hydrogens mixed
_audit_creation_method SHELXL-2014
_cell_angle_alpha 76.446(4)
_cell_angle_beta 80.822(4)
_cell_angle_gamma 78.554(4)
_cell_formula_units_Z 2
_cell_length_a 11.2720(6)
_cell_length_b 11.8839(8)
_cell_length_c 18.7479(11)
_cell_measurement_reflns_used 1852
_cell_measurement_temperature 100(2)
_cell_measurement_theta_max 23.14
_cell_measurement_theta_min 2.85
_cell_volume 2376.0(3)
_computing_cell_refinement 'SAINT-Plus (Bruker, 1998)'
_computing_data_collection 'APEX2 (Bruker, 2010)'
_computing_data_reduction 'SAINT-Plus (Bruker, 1998)'
_computing_structure_refinement 'SHELXL-2014 (Sheldrick, 2015)'
_computing_structure_solution 'SHELXS97 (Sheldrick, 2008)'
_diffrn_ambient_temperature 100(2)
_diffrn_measured_fraction_theta_max 0.988
_diffrn_measurement_device_type 'Bruker KAPPA APEX II area-detector diffractometer'
_diffrn_measurement_method '\w- and \f-scans'
_diffrn_radiation_type MoK\a
_diffrn_radiation_wavelength 0.71073
_diffrn_reflns_av_R_equivalents 0.0786
_diffrn_reflns_av_unetI/netI 0.1390
_diffrn_reflns_Laue_measured_fraction_max 0.988
_diffrn_reflns_limit_h_max 12
_diffrn_reflns_limit_h_min -13
_diffrn_reflns_limit_k_max 14
_diffrn_reflns_limit_k_min -14
_diffrn_reflns_limit_l_max 22
_diffrn_reflns_limit_l_min -22
_diffrn_reflns_number 16695
_diffrn_reflns_point_group_measured_fraction_max 0.988
_diffrn_reflns_theta_max 25.000
_diffrn_reflns_theta_min 4.110
_diffrn_source 'fine-focus sealed tube'
_exptl_absorpt_coefficient_mu 0.731
_exptl_absorpt_correction_T_max 0.986
_exptl_absorpt_correction_T_min 0.765
_exptl_absorpt_correction_type multi-scan
_exptl_absorpt_process_details 'SADABS (Bruker, 2008)'
_exptl_crystal_density_diffrn 1.454
_exptl_crystal_description plate
_exptl_crystal_F_000 1066
_exptl_crystal_size_max 0.400
_exptl_crystal_size_mid 0.200
_exptl_crystal_size_min 0.020
_refine_diff_density_max 1.642
_refine_diff_density_min -1.063
_refine_diff_density_rms 0.095
_refine_ls_extinction_method none
_refine_ls_goodness_of_fit_ref 1.021
_refine_ls_hydrogen_treatment mixed
_refine_ls_matrix_type full
_refine_ls_number_parameters 660
_refine_ls_number_reflns 8268
_refine_ls_number_restraints 2
_refine_ls_restrained_S_all 1.021
_refine_ls_R_factor_all 0.1557
_refine_ls_R_factor_gt 0.0765
_refine_ls_shift/su_max 0.000
_refine_ls_shift/su_mean 0.000
_refine_ls_structure_factor_coef Fsqd
_refine_ls_weighting_details 'w=1/[\s^2^(Fo^2^)+(0.1090P)^2^] where P=(Fo^2^+2Fc^2^)/3'
_refine_ls_weighting_scheme calc
_refine_ls_wR_factor_gt 0.1791
_refine_ls_wR_factor_ref 0.2170
_reflns_Friedel_coverage 0.000
_reflns_number_gt 4430
_reflns_number_total 8268
_reflns_threshold_expression 'I > 2\s(I)'
_cod_data_source_file ic6b01989_si_002.cif
_cod_data_source_block RMI224
_cod_original_formula_sum 'C56 H38 Br0.50 Cl3.50 N5 O4 P'
_cod_database_code 4349155
_shelx_space_group_comment
;
The symmetry employed for this shelxl refinement is uniquely defined
by the following loop, which should always be used as a source of
symmetry information in preference to the above space-group names.
They are only intended as comments.
;
_shelx_estimated_absorpt_t_min 0.759
_shelx_estimated_absorpt_t_max 0.986
_shelxl_version_number 2014-3

loop_
_space_group_symop_operation_xyz
'x, y, z'
'-x, -y, -z'

loop_
_atom_site_label
_atom_site_type_symbol
_atom_site_fract_x
_atom_site_fract_y
_atom_site_fract_z
_atom_site_U_iso_or_equiv
_atom_site_adp_type
_atom_site_occupancy
_atom_site_site_symmetry_order
_atom_site_calc_flag
_atom_site_refinement_flags_posn
_atom_site_refinement_flags_adp
_atom_site_refinement_flags_occupancy
_atom_site_disorder_assembly
_atom_site_disorder_group
Br1 Br 0.0000 1.0000 0.5000 0.0358(5) Uani 0.496(6) 2 d S . P . .
Br2 Br 1.0000 0.5000 1.0000 0.0385(5) Uani 0.496(6) 2 d S . P . .
Cl1 Cl 0.0000 1.0000 0.5000 0.0358(5) Uani 0.504(6) 2 d S . P . .
Cl2 Cl 1.0000 0.5000 1.0000 0.0385(5) Uani 0.504(6) 2 d S . P . .
Cl3 Cl 0.7955(3) 0.2469(3) 0.62755(16) 0.1097(11) Uani 1 1 d . . . . .
Cl4A Cl 0.7102(8) 0.3304(17) 0.5048(10) 0.179(7) Uani 0.421(11) 1 d . . P A 1
Cl5A Cl 0.9434(7) 0.3776(7) 0.4998(4) 0.087(3) Uani 0.421(11) 1 d . . P A 1
Cl4B Cl 0.7895(12) 0.3926(5) 0.4851(4) 0.165(6) Uani 0.579(11) 1 d . . P A 2
Cl5B Cl 1.0145(6) 0.2846(11) 0.5415(8) 0.223(8) Uani 0.579(11) 1 d . . P A 2
P1 P 0.56410(13) 0.66672(14) 0.79196(8) 0.0207(4) Uani 1 1 d . . . . .
O1 O 0.4473(3) 0.7741(3) 0.77392(19) 0.0212(9) Uani 1 1 d . . . . .
O2 O 0.6790(3) 0.5616(3) 0.81912(19) 0.0208(9) Uani 1 1 d . . . . .
O3 O 0.2292(4) 0.9930(4) 0.5789(2) 0.0397(12) Uani 1 1 d D . . . .
H3 H 0.171(4) 0.992(6) 0.555(3) 0.048 Uiso 1 1 d D U . . .
O4 O 1.1035(4) 0.4771(4) 0.8380(2) 0.0377(11) Uani 1 1 d D . . . .
H4 H 1.069(6) 0.499(6) 0.877(2) 0.045 Uiso 1 1 d D U . . .
N1 N 0.5381(4) 0.5878(4) 0.7250(2) 0.0209(11) Uani 1 1 d . . . . .
N2 N 0.4673(4) 0.5818(4) 0.8646(2) 0.0209(11) Uani 1 1 d . . . . .
N3 N 0.5899(4) 0.7464(4) 0.8591(2) 0.0213(11) Uani 1 1 d . . . . .
N4 N 0.6641(4) 0.7508(4) 0.7209(2) 0.0231(11) Uani 1 1 d . . . . .
N9 N 0.4263(7) 0.0634(5) 0.8140(3) 0.0415(17) Uani 0.25 1 d . . P B 2
N20 N 0.1235(6) 0.8754(6) 1.0926(4) 0.0423(17) Uani 0.25 1 d . . P C 2
N31 N 1.1083(6) 0.9227(7) 0.8253(4) 0.0459(19) Uani 0.25 1 d . . P D 2
N42 N 0.5950(8) 0.8057(6) 0.3761(3) 0.0474(19) Uani 0.25 1 d . . P E 2
C1 C 0.5412(5) 0.6269(5) 0.6487(3) 0.0253(14) Uani 1 1 d . . . . .
C2 C 0.5142(6) 0.5387(5) 0.6179(3) 0.0302(15) Uani 1 1 d . . . . .
H2A H 0.5067 0.5451 0.5672 0.036 Uiso 1 1 calc R U . . .
C3 C 0.5008(5) 0.4442(5) 0.6721(3) 0.0279(14) Uani 1 1 d . . . . .
H3A H 0.4860 0.3710 0.6665 0.033 Uiso 1 1 calc R U . . .
C4 C 0.5129(5) 0.4743(5) 0.7404(3) 0.0228(13) Uani 1 1 d . . . . .
C5 C 0.4782(5) 0.4119(5) 0.8102(3) 0.0234(13) Uani 1 1 d . . . . .
C6 C 0.4584(5) 0.2876(5) 0.8157(3) 0.0233(13) Uani 1 1 d . . . . .
C7 C 0.5585(6) 0.2043(5) 0.8014(3) 0.0286(15) Uani 1 1 d . . . . .
H7A H 0.6382 0.2236 0.7923 0.034 Uiso 1 1 calc R U . . .
C8 C 0.5415(7) 0.0915(6) 0.8003(3) 0.0397(17) Uani 1 1 d . . . . .
H8A H 0.6098 0.0340 0.7901 0.048 Uiso 1 1 calc R U . B 1
C9 C 0.4263(7) 0.0634(5) 0.8140(3) 0.0415(17) Uani 0.75 1 d . . P B 1
H9A H 0.4151 -0.0133 0.8129 0.050 Uiso 0.75 1 calc R U P B 1
C10 C 0.3271(6) 0.1464(6) 0.8294(3) 0.0368(17) Uani 1 1 d . . . . .
H10A H 0.2480 0.1257 0.8397 0.044 Uiso 1 1 calc R U . B 1
C11 C 0.3407(6) 0.2596(5) 0.8300(3) 0.0290(15) Uani 1 1 d . . . . .
H11A H 0.2718 0.3168 0.8399 0.035 Uiso 1 1 calc R U . . .
C12 C 0.4432(5) 0.4704(5) 0.8679(3) 0.0215(13) Uani 1 1 d . . . . .
C13 C 0.3567(5) 0.4412(5) 0.9303(3) 0.0224(13) Uani 1 1 d . . . . .
H13A H 0.3295 0.3677 0.9474 0.027 Uiso 1 1 calc R U . . .
C14 C 0.3205(5) 0.5346(5) 0.9603(3) 0.0244(14) Uani 1 1 d . . . . .
H14A H 0.2575 0.5418 1.0000 0.029 Uiso 1 1 calc R U . . .
C15 C 0.3923(5) 0.6230(5) 0.9232(3) 0.0217(13) Uani 1 1 d . . . . .
C16 C 0.4043(5) 0.7222(5) 0.9453(3) 0.0200(13) Uani 1 1 d . . . . .
C17 C 0.3133(5) 0.7737(5) 1.0010(3) 0.0235(14) Uani 1 1 d . . . . .
C18 C 0.2723(5) 0.7080(5) 1.0696(3) 0.0283(14) Uani 1 1 d . . . . .
H18A H 0.3082 0.6283 1.0851 0.034 Uiso 1 1 calc R U . . .
C19 C 0.1789(6) 0.7606(6) 1.1145(3) 0.0343(16) Uani 1 1 d . . . . .
H19A H 0.1523 0.7166 1.1615 0.041 Uiso 1 1 calc R U . C 1
C20 C 0.1235(6) 0.8754(6) 1.0926(4) 0.0423(17) Uani 0.75 1 d . . P C 1
H20A H 0.0572 0.9092 1.1234 0.051 Uiso 0.75 1 calc R U P C 1
C21 C 0.1652(6) 0.9407(6) 1.0256(4) 0.0374(17) Uani 1 1 d . . . . .
H21A H 0.1291 1.0205 1.0105 0.045 Uiso 1 1 calc R U . C 1
C22 C 0.2590(5) 0.8905(5) 0.9808(3) 0.0284(15) Uani 1 1 d . . . . .
H22A H 0.2875 0.9365 0.9350 0.034 Uiso 1 1 calc R U . . .
C23 C 0.5086(5) 0.7717(5) 0.9193(3) 0.0190(13) Uani 1 1 d . . . . .
C24 C 0.5616(5) 0.8369(5) 0.9576(3) 0.0254(14) Uani 1 1 d . . . . .
H24A H 0.5239 0.8684 0.9994 0.030 Uiso 1 1 calc R U . . .
C25 C 0.6754(5) 0.8451(5) 0.9231(3) 0.0237(13) Uani 1 1 d . . . . .
H25A H 0.7338 0.8796 0.9382 0.028 Uiso 1 1 calc R U . . .
C26 C 0.6927(5) 0.7932(5) 0.8603(3) 0.0224(13) Uani 1 1 d . . . . .
C27 C 0.7832(5) 0.8115(5) 0.8003(3) 0.0224(13) Uani 1 1 d . . . . .
C28 C 0.8925(5) 0.8549(5) 0.8089(3) 0.0255(14) Uani 1 1 d . . . . .
C29 C 0.9635(5) 0.7920(6) 0.8640(4) 0.0329(16) Uani 1 1 d . . . . .
H29A H 0.9385 0.7248 0.8972 0.040 Uiso 1 1 calc R U . . .
C30 C 1.0710(6) 0.8269(7) 0.8709(4) 0.0416(18) Uani 1 1 d . . . . .
H30A H 1.1192 0.7825 0.9084 0.050 Uiso 1 1 calc R U . D 1
C31 C 1.1083(6) 0.9227(7) 0.8253(4) 0.0459(19) Uani 0.75 1 d . . P D 1
H31A H 1.1831 0.9444 0.8297 0.055 Uiso 0.75 1 calc R U P D 1
C32 C 1.0371(6) 0.9880(7) 0.7729(4) 0.045(2) Uani 1 1 d . . . . .
H32A H 1.0620 1.0567 0.7416 0.054 Uiso 1 1 calc R U . D 1
C33 C 0.9286(6) 0.9561(6) 0.7643(3) 0.0340(16) Uani 1 1 d . . . . .
H33A H 0.8796 1.0035 0.7280 0.041 Uiso 1 1 calc R U . . .
C34 C 0.7601(5) 0.7997(5) 0.7318(3) 0.0234(14) Uani 1 1 d . . . . .
C35 C 0.8169(5) 0.8511(5) 0.6607(3) 0.0286(15) Uani 1 1 d . . . . .
H35A H 0.8886 0.8854 0.6517 0.034 Uiso 1 1 calc R U . . .
C36 C 0.7509(5) 0.8421(5) 0.6093(3) 0.0262(14) Uani 1 1 d . . . . .
H36A H 0.7642 0.8745 0.5579 0.031 Uiso 1 1 calc R U . . .
C37 C 0.6585(5) 0.7765(5) 0.6445(3) 0.0238(13) Uani 1 1 d . . . . .
C38 C 0.5907(5) 0.7247(5) 0.6101(3) 0.0235(13) Uani 1 1 d . . . . .
C39 C 0.5942(5) 0.7557(5) 0.5278(3) 0.0267(14) Uani 1 1 d . . . . .
C40 C 0.6875(7) 0.7035(7) 0.4847(4) 0.050(2) Uani 1 1 d . . . . .
H40A H 0.7521 0.6492 0.5068 0.060 Uiso 1 1 calc R U . . .
C41 C 0.6887(9) 0.7296(8) 0.4076(4) 0.063(2) Uani 1 1 d . . . . .
H41A H 0.7547 0.6943 0.3775 0.076 Uiso 1 1 calc R U . E 1
C42 C 0.5950(8) 0.8057(6) 0.3761(3) 0.0474(19) Uani 0.75 1 d . . P E 1
H42A H 0.5940 0.8215 0.3241 0.057 Uiso 0.75 1 calc R U P E 1
C43 C 0.5060(7) 0.8571(7) 0.4178(4) 0.051(2) Uani 1 1 d . . . . .
H43A H 0.4421 0.9114 0.3950 0.061 Uiso 1 1 calc R U . E 1
C44 C 0.5017(6) 0.8349(7) 0.4945(3) 0.0430(19) Uani 1 1 d . . . . .
H44A H 0.4362 0.8736 0.5233 0.052 Uiso 1 1 calc R U . . .
C45 C 0.3522(5) 0.7797(5) 0.7325(3) 0.0205(13) Uani 1 1 d . . . . .
C46 C 0.3357(5) 0.8792(5) 0.6756(3) 0.0262(14) Uani 1 1 d . . . . .
H46A H 0.3884 0.9355 0.6662 0.031 Uiso 1 1 calc R U . . .
C47 C 0.2433(5) 0.8943(5) 0.6340(3) 0.0259(14) Uani 1 1 d . . . . .
C48 C 0.1654(5) 0.8114(5) 0.6472(3) 0.0257(14) Uani 1 1 d . . . . .
H48A H 0.1013 0.8214 0.6177 0.031 Uiso 1 1 calc R U . . .
C49 C 0.1845(5) 0.7143(5) 0.7044(3) 0.0300(15) Uani 1 1 d . . . . .
H49A H 0.1332 0.6567 0.7134 0.036 Uiso 1 1 calc R U . . .
C50 C 0.2753(5) 0.6987(5) 0.7484(3) 0.0241(14) Uani 1 1 d . . . . .
H50A H 0.2846 0.6336 0.7888 0.029 Uiso 1 1 calc R U . . .
C51 C 0.7956(5) 0.5324(5) 0.7847(3) 0.0230(13) Uani 1 1 d . . . . .
C52 C 0.8893(5) 0.5234(5) 0.8268(3) 0.0232(13) Uani 1 1 d . . . . .
H52A H 0.8713 0.5428 0.8742 0.028 Uiso 1 1 calc R U . . .
C53 C 1.0081(5) 0.4866(5) 0.7999(3) 0.0291(15) Uani 1 1 d . . . . .
C54 C 1.0348(6) 0.4579(6) 0.7313(4) 0.0364(17) Uani 1 1 d . . . . .
H54A H 1.1167 0.4324 0.7126 0.044 Uiso 1 1 calc R U . . .
C55 C 0.9409(6) 0.4668(6) 0.6900(4) 0.0362(16) Uani 1 1 d . . . . .
H55A H 0.9595 0.4480 0.6425 0.043 Uiso 1 1 calc R U . . .
C56 C 0.8201(6) 0.5024(6) 0.7160(3) 0.0325(16) Uani 1 1 d . . . . .
H56A H 0.7562 0.5061 0.6876 0.039 Uiso 1 1 calc R U . . .
C57A C 0.8616(8) 0.2729(8) 0.5375(5) 0.070(3) Uani 0.421(11) 1 d . . P A 1
H57A H 0.8993 0.1978 0.5216 0.084 Uiso 0.421(11) 1 calc R U P A 1
C57B C 0.8616(8) 0.2729(8) 0.5375(5) 0.070(3) Uani 0.579(11) 1 d . . P A 2
H57B H 0.8615 0.2034 0.5161 0.084 Uiso 0.579(11) 1 calc R U P A 2

loop_
_atom_site_aniso_label
_atom_site_aniso_U_11
_atom_site_aniso_U_22
_atom_site_aniso_U_33
_atom_site_aniso_U_23
_atom_site_aniso_U_13
_atom_site_aniso_U_12
Br1 0.0258(8) 0.0521(10) 0.0258(7) 0.0107(6) -0.0102(5) -0.0145(6)
Br2 0.0213(7) 0.0715(11) 0.0199(7) 0.0055(6) -0.0048(5) -0.0172(7)
Cl1 0.0258(8) 0.0521(10) 0.0258(7) 0.0107(6) -0.0102(5) -0.0145(6)
Cl2 0.0213(7) 0.0715(11) 0.0199(7) 0.0055(6) -0.0048(5) -0.0172(7)
Cl3 0.138(3) 0.099(2) 0.0779(19) -0.0236(16) 0.0283(18) -0.0132(19)
Cl4A 0.063(5) 0.259(16) 0.277(16) -0.203(14) -0.017(7) 0.000(6)
Cl5A 0.049(5) 0.101(6) 0.098(5) 0.005(4) 0.018(3) -0.036(4)
Cl4B 0.294(17) 0.067(4) 0.083(4) 0.001(3) 0.034(6) 0.024(6)
Cl5B 0.063(4) 0.282(12) 0.430(16) -0.317(13) 0.064(7) -0.066(6)
P1 0.0204(8) 0.0269(9) 0.0135(7) 0.0024(6) -0.0002(6) -0.0101(7)
O1 0.019(2) 0.025(2) 0.019(2) 0.0033(17) -0.0053(16) -0.0078(17)
O2 0.016(2) 0.029(2) 0.015(2) 0.0006(17) -0.0015(16) -0.0049(17)
O3 0.036(3) 0.045(3) 0.034(3) 0.018(2) -0.018(2) -0.018(2)
O4 0.020(2) 0.052(3) 0.040(3) -0.010(2) -0.003(2) -0.005(2)
N1 0.020(3) 0.029(3) 0.014(2) 0.000(2) -0.0014(19) -0.010(2)
N2 0.018(3) 0.025(3) 0.017(2) 0.001(2) -0.003(2) -0.006(2)
N3 0.018(3) 0.029(3) 0.018(3) 0.000(2) -0.003(2) -0.012(2)
N4 0.022(3) 0.031(3) 0.016(3) 0.000(2) -0.003(2) -0.009(2)
N9 0.072(5) 0.021(4) 0.028(4) 0.005(3) -0.006(3) -0.014(4)
N20 0.030(4) 0.055(5) 0.049(4) -0.025(4) 0.002(3) -0.012(3)
N31 0.020(4) 0.061(5) 0.067(5) -0.032(4) 0.000(3) -0.013(3)
N42 0.086(6) 0.046(4) 0.014(3) 0.003(3) -0.004(4) -0.031(4)
C1 0.023(3) 0.039(4) 0.011(3) 0.003(3) 0.003(2) -0.012(3)
C2 0.039(4) 0.035(4) 0.018(3) -0.003(3) -0.003(3) -0.015(3)
C3 0.031(4) 0.031(4) 0.024(3) -0.006(3) 0.002(3) -0.014(3)
C4 0.028(3) 0.026(3) 0.013(3) 0.002(2) -0.001(2) -0.011(3)
C5 0.015(3) 0.027(3) 0.026(3) 0.002(3) -0.007(2) -0.004(3)
C6 0.030(3) 0.028(3) 0.013(3) 0.001(2) -0.002(2) -0.013(3)
C7 0.032(4) 0.032(4) 0.019(3) -0.004(3) -0.002(3) -0.001(3)
C8 0.056(5) 0.028(4) 0.030(4) 0.000(3) -0.007(3) -0.002(3)
C9 0.072(5) 0.021(4) 0.028(4) 0.005(3) -0.006(3) -0.014(4)
C10 0.047(4) 0.035(4) 0.027(4) 0.002(3) -0.003(3) -0.016(3)
C11 0.035(4) 0.029(4) 0.019(3) 0.006(3) -0.001(3) -0.011(3)
C12 0.022(3) 0.025(3) 0.016(3) 0.005(2) -0.005(2) -0.007(3)
C13 0.022(3) 0.030(4) 0.016(3) 0.005(3) -0.009(2) -0.013(3)
C14 0.017(3) 0.036(4) 0.019(3) 0.000(3) 0.000(2) -0.010(3)
C15 0.018(3) 0.028(3) 0.015(3) 0.001(3) -0.001(2) -0.005(3)
C16 0.023(3) 0.023(3) 0.011(3) 0.004(2) -0.006(2) -0.004(3)
C17 0.023(3) 0.032(4) 0.017(3) -0.004(3) 0.000(2) -0.013(3)
C18 0.032(4) 0.028(3) 0.026(3) -0.001(3) -0.007(3) -0.009(3)
C19 0.037(4) 0.043(4) 0.022(3) -0.005(3) 0.007(3) -0.016(3)
C20 0.030(4) 0.055(5) 0.049(4) -0.025(4) 0.002(3) -0.012(3)
C21 0.028(4) 0.037(4) 0.052(5) -0.016(3) -0.007(3) -0.007(3)
C22 0.032(4) 0.026(4) 0.028(3) 0.001(3) -0.009(3) -0.010(3)
C23 0.023(3) 0.025(3) 0.010(3) -0.001(2) -0.002(2) -0.008(3)
C24 0.029(4) 0.034(4) 0.013(3) 0.000(3) -0.003(2) -0.010(3)
C25 0.020(3) 0.028(3) 0.024(3) 0.002(3) -0.008(2) -0.007(3)
C26 0.018(3) 0.028(3) 0.018(3) 0.004(3) -0.002(2) -0.007(3)
C27 0.017(3) 0.022(3) 0.027(3) -0.002(3) 0.001(2) -0.008(2)
C28 0.020(3) 0.036(4) 0.023(3) -0.010(3) 0.000(3) -0.008(3)
C29 0.021(3) 0.044(4) 0.037(4) -0.014(3) -0.002(3) -0.008(3)
C30 0.019(4) 0.056(5) 0.056(5) -0.023(4) -0.011(3) -0.001(3)
C31 0.020(4) 0.061(5) 0.067(5) -0.032(4) 0.000(3) -0.013(3)
C32 0.041(4) 0.056(5) 0.046(5) -0.027(4) 0.022(4) -0.032(4)
C33 0.036(4) 0.040(4) 0.031(4) -0.009(3) 0.002(3) -0.022(3)
C34 0.020(3) 0.029(3) 0.022(3) -0.004(3) 0.004(2) -0.011(3)
C35 0.026(3) 0.038(4) 0.023(3) -0.001(3) 0.003(3) -0.020(3)
C36 0.026(3) 0.030(4) 0.019(3) 0.006(3) 0.001(3) -0.012(3)
C37 0.024(3) 0.028(3) 0.019(3) 0.002(3) -0.003(2) -0.010(3)
C38 0.027(3) 0.027(3) 0.015(3) 0.001(2) 0.002(2) -0.009(3)
C39 0.032(4) 0.031(4) 0.018(3) -0.001(3) 0.003(3) -0.019(3)
C40 0.063(5) 0.054(5) 0.022(4) -0.005(3) -0.004(3) 0.010(4)
C41 0.093(7) 0.064(6) 0.027(4) -0.008(4) 0.009(4) -0.011(5)
C42 0.086(6) 0.046(4) 0.014(3) 0.003(3) -0.004(4) -0.031(4)
C43 0.053(5) 0.070(6) 0.024(4) 0.009(4) -0.012(4) -0.015(4)
C44 0.031(4) 0.069(5) 0.022(4) 0.002(3) 0.001(3) -0.006(4)
C45 0.014(3) 0.027(3) 0.021(3) -0.004(3) -0.005(2) -0.002(2)
C46 0.020(3) 0.030(4) 0.025(3) 0.002(3) 0.000(3) -0.008(3)
C47 0.024(3) 0.032(4) 0.020(3) 0.005(3) -0.007(3) -0.009(3)
C48 0.021(3) 0.039(4) 0.019(3) -0.004(3) -0.005(2) -0.011(3)
C49 0.020(3) 0.036(4) 0.034(4) 0.002(3) -0.005(3) -0.012(3)
C50 0.021(3) 0.028(3) 0.019(3) 0.007(3) -0.006(2) -0.003(3)
C51 0.017(3) 0.023(3) 0.024(3) 0.002(3) 0.004(2) -0.006(3)
C52 0.022(3) 0.031(4) 0.015(3) 0.001(3) 0.000(2) -0.011(3)
C53 0.020(3) 0.033(4) 0.033(4) -0.001(3) -0.005(3) -0.008(3)
C54 0.021(3) 0.040(4) 0.042(4) -0.008(3) 0.010(3) -0.004(3)
C55 0.032(4) 0.048(4) 0.032(4) -0.013(3) 0.003(3) -0.013(3)
C56 0.035(4) 0.041(4) 0.022(3) -0.005(3) -0.003(3) -0.008(3)
C57A 0.085(7) 0.078(7) 0.055(5) -0.030(5) 0.017(5) -0.035(5)
C57B 0.085(7) 0.078(7) 0.055(5) -0.030(5) 0.017(5) -0.035(5)

loop_
_atom_type_symbol
_atom_type_description
_atom_type_scat_dispersion_real
_atom_type_scat_dispersion_imag
_atom_type_scat_source
C C 0.0033 0.0016 'International Tables Vol C Tables 4.2.6.8 and 6.1.1.4'
H H 0.0000 0.0000 'International Tables Vol C Tables 4.2.6.8 and 6.1.1.4'
N N 0.0061 0.0033 'International Tables Vol C Tables 4.2.6.8 and 6.1.1.4'
O O 0.0106 0.0060 'International Tables Vol C Tables 4.2.6.8 and 6.1.1.4'
P P 0.1023 0.0942 'International Tables Vol C Tables 4.2.6.8 and 6.1.1.4'
Cl Cl 0.1484 0.1585 'International Tables Vol C Tables 4.2.6.8 and 6.1.1.4'
Br Br -0.2901 2.4595 'International Tables Vol C Tables 4.2.6.8 and 6.1.1.4'

loop_
_geom_angle_atom_site_label_1
_geom_angle_atom_site_label_2
_geom_angle_atom_site_label_3
_geom_angle
O1 P1 O2 173.9(2)
O1 P1 N1 94.5(2)
O2 P1 N1 90.8(2)
O1 P1 N3 85.3(2)
O2 P1 N3 89.4(2)
N1 P1 N3 179.8(2)
O1 P1 N2 91.2(2)
O2 P1 N2 85.77(19)
N1 P1 N2 90.5(2)
N3 P1 N2 89.5(2)
O1 P1 N4 89.9(2)
O2 P1 N4 93.1(2)
N1 P1 N4 90.4(2)
N3 P1 N4 89.5(2)
N2 P1 N4 178.5(2)
C45 O1 P1 128.6(4)
C51 O2 P1 131.1(3)
C47 O3 H3 110(5)
C53 O4 H4 102(5)
C4 N1 C1 106.1(5)
C4 N1 P1 126.1(4)
C1 N1 P1 127.7(4)
C12 N2 C15 106.3(4)
C12 N2 P1 127.4(4)
C15 N2 P1 126.0(4)
C26 N3 C23 106.6(4)
C26 N3 P1 127.4(4)
C23 N3 P1 126.0(4)
C34 N4 C37 106.6(4)
C34 N4 P1 127.2(4)
C37 N4 P1 126.2(4)
C8 N9 C10 120.0(6)
C21 N20 C19 119.3(6)
C30 N31 C32 119.1(6)
C43 N42 C41 119.8(6)
C38 C1 N1 123.1(5)
C38 C1 C2 126.1(5)
N1 C1 C2 109.3(5)
C3 C2 C1 108.5(5)
C3 C2 H2A 125.8
C1 C2 H2A 125.8
C2 C3 C4 107.4(5)
C2 C3 H3A 126.3
C4 C3 H3A 126.3
C5 C4 N1 124.8(5)
C5 C4 C3 125.1(5)
N1 C4 C3 108.6(5)
C4 C5 C12 119.2(5)
C4 C5 C6 116.6(5)
C12 C5 C6 123.2(5)
C7 C6 C11 120.8(6)
C7 C6 C5 118.3(5)
C11 C6 C5 120.8(5)
C6 C7 C8 119.4(6)
C6 C7 H7A 120.3
C8 C7 H7A 120.3
N9 C8 C7 120.3(6)
C7 C8 H8A 119.9
N9 C10 C11 121.2(6)
C11 C10 H10A 119.4
C10 C11 C6 118.4(6)
C10 C11 H11A 120.8
C6 C11 H11A 120.8
C5 C12 N2 123.3(5)
C5 C12 C13 126.1(5)
N2 C12 C13 109.1(5)
C14 C13 C12 107.8(5)
C14 C13 H13A 126.1
C12 C13 H13A 126.1
C13 C14 C15 108.8(5)
C13 C14 H14A 125.6
C15 C14 H14A 125.6
C16 C15 N2 123.2(5)
C16 C15 C14 128.4(5)
N2 C15 C14 107.6(5)
C15 C16 C23 119.2(5)
C15 C16 C17 122.3(5)
C23 C16 C17 118.4(5)
C22 C17 C18 118.5(5)
C22 C17 C16 117.9(5)
C18 C17 C16 123.4(5)
C19 C18 C17 119.2(6)
C19 C18 H18A 120.4
C17 C18 H18A 120.4
N20 C19 C18 121.5(6)
C18 C19 H19A 119.2
C22 C21 N20 119.9(6)
C22 C21 H21A 120.0
C21 C22 C17 121.5(6)
C21 C22 H22A 119.2
C17 C22 H22A 119.2
N3 C23 C16 124.3(5)
N3 C23 C24 109.1(5)
C16 C23 C24 125.6(5)
C25 C24 C23 107.1(5)
C25 C24 H24A 126.4
C23 C24 H24A 126.4
C24 C25 C26 108.3(5)
C24 C25 H25A 125.9
C26 C25 H25A 125.9
N3 C26 C27 124.3(5)
N3 C26 C25 108.8(5)
C27 C26 C25 125.2(5)
C34 C27 C26 118.0(5)
C34 C27 C28 121.8(5)
C26 C27 C28 119.9(5)
C33 C28 C29 118.1(6)
C33 C28 C27 123.1(5)
C29 C28 C27 118.8(5)
C30 C29 C28 120.2(6)
C30 C29 H29A 119.9
C28 C29 H29A 119.9
N31 C30 C29 121.4(7)
C29 C30 H30A 119.3
N31 C32 C33 121.4(7)
C33 C32 H32A 119.3
C28 C33 C32 119.8(7)
C28 C33 H33A 120.1
C32 C33 H33A 120.1
N4 C34 C27 124.6(5)
N4 C34 C35 108.1(5)
C27 C34 C35 126.6(5)
C36 C35 C34 107.9(5)
C36 C35 H35A 126.0
C34 C35 H35A 126.0
C35 C36 C37 108.5(5)
C35 C36 H36A 125.7
C37 C36 H36A 125.7
C38 C37 N4 124.2(5)
C38 C37 C36 126.0(5)
N4 C37 C36 108.6(5)
C37 C38 C1 120.1(5)
C37 C38 C39 119.9(5)
C1 C38 C39 118.6(5)
C40 C39 C44 118.9(6)
C40 C39 C38 120.2(6)
C44 C39 C38 120.9(5)
C39 C40 C41 120.2(7)
C39 C40 H40A 119.9
C41 C40 H40A 119.9
N42 C41 C40 119.8(7)
C40 C41 H41A 120.1
N42 C43 C44 122.4(7)
C44 C43 H43A 118.8
C39 C44 C43 118.9(7)
C39 C44 H44A 120.6
C43 C44 H44A 120.6
C50 C45 C46 121.5(5)
C50 C45 O1 123.5(5)
C46 C45 O1 114.9(5)
C47 C46 C45 119.2(5)
C47 C46 H46A 120.4
C45 C46 H46A 120.4
C46 C47 O3 117.8(5)
C46 C47 C48 120.9(5)
O3 C47 C48 121.4(5)
C49 C48 C47 118.1(5)
C49 C48 H48A 121.0
C47 C48 H48A 121.0
C50 C49 C48 122.1(6)
C50 C49 H49A 119.0
C48 C49 H49A 119.0
C45 C50 C49 118.2(5)
C45 C50 H50A 120.9
C49 C50 H50A 120.9
O2 C51 C52 115.4(5)
O2 C51 C56 123.6(5)
C52 C51 C56 120.7(5)
C53 C52 C51 120.1(5)
C53 C52 H52A 119.9
C51 C52 H52A 119.9
O4 C53 C52 122.9(6)
O4 C53 C54 116.9(5)
C52 C53 C54 120.2(6)
C53 C54 C55 119.2(6)
C53 C54 H54A 120.4
C55 C54 H54A 120.4
C54 C55 C56 122.0(6)
C54 C55 H55A 119.0
C56 C55 H55A 119.0
C55 C56 C51 117.8(6)
C55 C56 H56A 121.1
C51 C56 H56A 121.1
Cl5A C57A Cl3 125.0(6)
Cl5A C57A Cl4A 104.7(8)
Cl3 C57A Cl4A 90.8(7)
Cl5A C57A H57A 111.2
Cl3 C57A H57A 111.2
Cl4A C57A H57A 111.2

loop_
_geom_bond_atom_site_label_1
_geom_bond_atom_site_label_2
_geom_bond_distance
Cl3 C57A 1.716(8)
Cl4A C57A 1.853(15)
Cl5A C57A 1.654(10)
P1 O1 1.658(4)
P1 O2 1.664(4)
P1 N1 1.822(5)
P1 N3 1.831(5)
P1 N2 1.839(5)
P1 N4 1.840(5)
O1 C45 1.404(6)
O2 C51 1.385(6)
O3 C47 1.370(7)
O3 H3 0.85(2)
O4 C53 1.355(7)
O4 H4 0.83(2)
N1 C4 1.389(7)
N1 C1 1.392(7)
N2 C12 1.389(7)
N2 C15 1.397(7)
N3 C26 1.386(7)
N3 C23 1.387(7)
N4 C34 1.388(7)
N4 C37 1.401(7)
N9 C8 1.375(10)
N9 C10 1.379(9)
N20 C21 1.379(9)
N20 C19 1.379(9)
N31 C30 1.349(10)
N31 C32 1.363(10)
N42 C43 1.312(10)
N42 C41 1.360(11)
C1 C38 1.386(8)
C1 C2 1.412(8)
C2 C3 1.342(8)
C2 H2A 0.9500
C3 C4 1.441(8)
C3 H3A 0.9500
C4 C5 1.383(7)
C5 C12 1.385(8)
C5 C6 1.515(8)
C6 C7 1.382(8)
C6 C11 1.401(8)
C7 C8 1.396(9)
C7 H7A 0.9500
C8 H8A 0.9500
C10 C11 1.387(9)
C10 H10A 0.9500
C11 H11A 0.9500
C12 C13 1.421(7)
C13 C14 1.325(8)
C13 H13A 0.9500
C14 C15 1.435(8)
C14 H14A 0.9500
C15 C16 1.375(8)
C16 C23 1.387(7)
C16 C17 1.491(8)
C17 C22 1.390(8)
C17 C18 1.400(8)
C18 C19 1.382(8)
C18 H18A 0.9500
C19 H19A 0.9500
C21 C22 1.372(8)
C21 H21A 0.9500
C22 H22A 0.9500
C23 C24 1.433(8)
C24 C25 1.352(8)
C24 H24A 0.9500
C25 C26 1.423(8)
C25 H25A 0.9500
C26 C27 1.400(7)
C27 C34 1.394(8)
C27 C28 1.471(8)
C28 C33 1.388(8)
C28 C29 1.391(8)
C29 C30 1.390(9)
C29 H29A 0.9500
C30 H30A 0.9500
C32 C33 1.393(9)
C32 H32A 0.9500
C33 H33A 0.9500
C34 C35 1.436(7)
C35 C36 1.343(8)
C35 H35A 0.9500
C36 C37 1.411(8)
C36 H36A 0.9500
C37 C38 1.381(8)
C38 C39 1.496(8)
C39 C40 1.361(9)
C39 C44 1.380(9)
C40 C41 1.404(10)
C40 H40A 0.9500
C41 H41A 0.9500
C43 C44 1.394(9)
C43 H43A 0.9500
C44 H44A 0.9500
C45 C50 1.372(8)
C45 C46 1.398(8)
C46 C47 1.358(8)
C46 H46A 0.9500
C47 C48 1.401(8)
C48 C49 1.387(8)
C48 H48A 0.9500
C49 C50 1.373(8)
C49 H49A 0.9500
C50 H50A 0.9500
C51 C52 1.388(8)
C51 C56 1.389(8)
C52 C53 1.377(8)
C52 H52A 0.9500
C53 C54 1.380(9)
C54 C55 1.381(9)
C54 H54A 0.9500
C55 C56 1.388(8)
C55 H55A 0.9500
C56 H56A 0.9500
C57A H57A 1.0000

loop_
_geom_hbond_atom_site_label_D
_geom_hbond_atom_site_label_H
_geom_hbond_atom_site_label_A
_geom_hbond_distance_DH
_geom_hbond_distance_HA
_geom_hbond_distance_DA
_geom_hbond_angle_DHA
O3 H3 Br1 0.85(2) 2.31(2) 3.154(4) 174(7)
O4 H4 Br2 0.83(2) 2.32(3) 3.129(4) 162(6)

loop_
_geom_torsion_atom_site_label_1
_geom_torsion_atom_site_label_2
_geom_torsion_atom_site_label_3
_geom_torsion_atom_site_label_4
_geom_torsion
N1 P1 O1 C45 11.7(4)
N3 P1 O1 C45 -168.4(4)
N2 P1 O1 C45 -79.0(4)
N4 P1 O1 C45 102.1(4)
N1 P1 O2 C51 72.8(5)
N3 P1 O2 C51 -107.1(5)
N2 P1 O2 C51 163.3(5)
N4 P1 O2 C51 -17.6(5)
O1 P1 N1 C4 -119.5(5)
O2 P1 N1 C4 57.6(5)
N2 P1 N1 C4 -28.2(5)
N4 P1 N1 C4 150.7(5)
O1 P1 N1 C1 61.7(5)
O2 P1 N1 C1 -121.2(5)
N2 P1 N1 C1 153.0(5)
N4 P1 N1 C1 -28.1(5)
O1 P1 N2 C12 120.2(5)
O2 P1 N2 C12 -65.1(5)
N1 P1 N2 C12 25.7(5)
N3 P1 N2 C12 -154.5(5)
O1 P1 N2 C15 -51.8(5)
O2 P1 N2 C15 122.9(5)
N1 P1 N2 C15 -146.3(5)
N3 P1 N2 C15 33.5(5)
O1 P1 N3 C26 -119.4(5)
O2 P1 N3 C26 63.5(5)
N2 P1 N3 C26 149.3(5)
N4 P1 N3 C26 -29.6(5)
O1 P1 N3 C23 60.5(5)
O2 P1 N3 C23 -116.5(5)
N2 P1 N3 C23 -30.8(5)
N4 P1 N3 C23 150.4(5)
O1 P1 N4 C34 113.1(5)
O2 P1 N4 C34 -61.5(5)
N1 P1 N4 C34 -152.4(5)
N3 P1 N4 C34 27.8(5)
O1 P1 N4 C37 -67.8(5)
O2 P1 N4 C37 117.6(5)
N1 P1 N4 C37 26.7(5)
N3 P1 N4 C37 -153.1(5)
C4 N1 C1 C38 -164.7(5)
P1 N1 C1 C38 14.3(8)
C4 N1 C1 C2 1.8(6)
P1 N1 C1 C2 -179.2(4)
C38 C1 C2 C3 162.8(6)
N1 C1 C2 C3 -3.2(7)
C1 C2 C3 C4 3.2(7)
C1 N1 C4 C5 -166.5(5)
P1 N1 C4 C5 14.5(8)
C1 N1 C4 C3 0.1(6)
P1 N1 C4 C3 -178.9(4)
C2 C3 C4 C5 164.5(6)
C2 C3 C4 N1 -2.1(7)
N1 C4 C5 C12 12.8(9)
C3 C4 C5 C12 -151.6(6)
N1 C4 C5 C6 -178.3(5)
C3 C4 C5 C6 17.3(9)
C4 C5 C6 C7 68.2(7)
C12 C5 C6 C7 -123.4(6)
C4 C5 C6 C11 -107.7(6)
C12 C5 C6 C11 60.7(8)
C11 C6 C7 C8 0.8(9)
C5 C6 C7 C8 -175.0(5)
C10 N9 C8 C7 -0.5(10)
C6 C7 C8 N9 -0.5(9)
C8 N9 C10 C11 1.2(10)
N9 C10 C11 C6 -0.9(9)
C7 C6 C11 C10 -0.1(8)
C5 C6 C11 C10 175.6(5)
C4 C5 C12 N2 -15.7(8)
C6 C5 C12 N2 176.2(5)
C4 C5 C12 C13 149.1(6)
C6 C5 C12 C13 -19.0(9)
C15 N2 C12 C5 164.8(5)
P1 N2 C12 C5 -8.5(8)
C15 N2 C12 C13 -2.2(6)
P1 N2 C12 C13 -175.5(4)
C5 C12 C13 C14 -161.2(5)
N2 C12 C13 C14 5.4(6)
C12 C13 C14 C15 -6.2(6)
C12 N2 C15 C16 169.1(5)
P1 N2 C15 C16 -17.5(8)
C12 N2 C15 C14 -1.5(6)
P1 N2 C15 C14 171.9(4)
C13 C14 C15 C16 -165.0(6)
C13 C14 C15 N2 4.9(6)
N2 C15 C16 C23 -13.3(8)
C14 C15 C16 C23 155.2(6)
N2 C15 C16 C17 171.5(5)
C14 C15 C16 C17 -20.0(9)
C15 C16 C17 C22 -123.8(6)
C23 C16 C17 C22 60.9(7)
C15 C16 C17 C18 50.4(8)
C23 C16 C17 C18 -124.8(6)
C22 C17 C18 C19 0.7(9)
C16 C17 C18 C19 -173.5(6)
C21 N20 C19 C18 -2.5(10)
C17 C18 C19 N20 1.4(10)
C19 N20 C21 C22 1.5(10)
N20 C21 C22 C17 0.5(10)
C18 C17 C22 C21 -1.6(9)
C16 C17 C22 C21 172.9(6)
C26 N3 C23 C16 -167.9(5)
P1 N3 C23 C16 12.2(8)
C26 N3 C23 C24 0.9(6)
P1 N3 C23 C24 -179.1(4)
C15 C16 C23 N3 16.1(8)
C17 C16 C23 N3 -168.5(5)
C15 C16 C23 C24 -150.8(6)
C17 C16 C23 C24 24.6(8)
N3 C23 C24 C25 -3.1(6)
C16 C23 C24 C25 165.5(5)
C23 C24 C25 C26 4.0(6)
C23 N3 C26 C27 -164.1(5)
P1 N3 C26 C27 15.9(8)
C23 N3 C26 C25 1.5(6)
P1 N3 C26 C25 -178.5(4)
C24 C25 C26 N3 -3.5(6)
C24 C25 C26 C27 161.9(6)
N3 C26 C27 C34 10.6(9)
C25 C26 C27 C34 -152.7(6)
N3 C26 C27 C28 -176.2(5)
C25 C26 C27 C28 20.5(9)
C34 C27 C28 C33 49.4(9)
C26 C27 C28 C33 -123.6(6)
C34 C27 C28 C29 -130.6(6)
C26 C27 C28 C29 56.5(8)
C33 C28 C29 C30 -3.6(9)
C27 C28 C29 C30 176.4(6)
C32 N31 C30 C29 1.8(10)
C28 C29 C30 N31 0.9(10)
C30 N31 C32 C33 -1.7(10)
C29 C28 C33 C32 3.7(9)
C27 C28 C33 C32 -176.3(6)
N31 C32 C33 C28 -1.1(10)
C37 N4 C34 C27 168.4(6)
P1 N4 C34 C27 -12.4(8)
C37 N4 C34 C35 -2.6(6)
P1 N4 C34 C35 176.6(4)
C26 C27 C34 N4 -12.2(9)
C28 C27 C34 N4 174.7(5)
C26 C27 C34 C35 157.1(6)
C28 C27 C34 C35 -15.9(9)
N4 C34 C35 C36 5.0(7)
C27 C34 C35 C36 -165.8(6)
C34 C35 C36 C37 -5.3(7)
C34 N4 C37 C38 167.2(6)
P1 N4 C37 C38 -12.1(8)
C34 N4 C37 C36 -0.5(6)
P1 N4 C37 C36 -179.8(4)
C35 C36 C37 C38 -163.7(6)
C35 C36 C37 N4 3.7(7)
N4 C37 C38 C1 -12.1(9)
C36 C37 C38 C1 153.5(6)
N4 C37 C38 C39 -178.1(5)
C36 C37 C38 C39 -12.5(9)
N1 C1 C38 C37 11.2(9)
C2 C1 C38 C37 -153.0(6)
N1 C1 C38 C39 177.3(5)
C2 C1 C38 C39 13.1(10)
C37 C38 C39 C40 81.7(8)
C1 C38 C39 C40 -84.5(8)
C37 C38 C39 C44 -100.1(7)
C1 C38 C39 C44 93.7(8)
C44 C39 C40 C41 -0.4(11)
C38 C39 C40 C41 177.9(7)
C43 N42 C41 C40 2.2(12)
C39 C40 C41 N42 -1.3(13)
C41 N42 C43 C44 -1.5(12)
C40 C39 C44 C43 1.1(10)
C38 C39 C44 C43 -177.1(6)
N42 C43 C44 C39 -0.2(12)
P1 O1 C45 C50 57.7(7)
P1 O1 C45 C46 -126.2(5)
C50 C45 C46 C47 -1.8(9)
O1 C45 C46 C47 -177.9(5)
C45 C46 C47 O3 179.7(5)
C45 C46 C47 C48 -0.4(9)
C46 C47 C48 C49 0.7(9)
O3 C47 C48 C49 -179.3(6)
C47 C48 C49 C50 1.0(9)
C46 C45 C50 C49 3.4(9)
O1 C45 C50 C49 179.2(5)
C48 C49 C50 C45 -3.0(9)
P1 O2 C51 C52 127.9(5)
P1 O2 C51 C56 -58.2(8)
O2 C51 C52 C53 175.3(5)
C56 C51 C52 C53 1.2(9)
C51 C52 C53 O4 179.4(5)
C51 C52 C53 C54 -0.3(9)
O4 C53 C54 C55 -179.6(6)
C52 C53 C54 C55 0.1(10)
C53 C54 C55 C56 -0.8(10)
C54 C55 C56 C51 1.7(10)
O2 C51 C56 C55 -175.5(5)
C52 C51 C56 C55 -1.9(9)
